data_7152202
loop_
_publ_author_name
'Levy, Jean-No\"el'
'Latham, Christopher M.'
'Roisin, Lo\"ic'
'Kandziora, Nadine'
'Di Fruscia, Paolo'
'White, Andrew J. P.'
'Woodward, Simon'
'Fuchter, Matthew J.'

_publ_section_title
;
 The design and synthesis of novel IBiox N-heterocyclic carbene ligands
 derived from substituted amino-indanols.
;
_journal_issue 3
_journal_name_full 'Organic &amp; biomolecular chemistry'
_journal_page_first 512
_journal_page_last 515
_journal_paper_doi 10.1039/c1ob06780j
_journal_volume 10
_journal_year 2012
_chemical_absolute_configuration ad
_chemical_formula_moiety 'C23 H21 N2 O2, I, 4/3(C7 H16)'
_chemical_formula_sum 'C32.33 H42.33 I N2 O2'
_chemical_formula_weight 617.92
_chemical_name_systematic
;
?
;
_space_group_IT_number 169
_symmetry_cell_setting hexagonal
_symmetry_space_group_name_Hall 'P 61'
_symmetry_space_group_name_H-M 'P 61'
_atom_sites_solution_hydrogens geom
_atom_sites_solution_primary direct
_atom_sites_solution_secondary difmap
_audit_creation_method SHELXL-97
_cell_angle_alpha 90.00
_cell_angle_beta 90.00
_cell_angle_gamma 120.00
_cell_formula_units_Z 6
_cell_length_a 21.382(2)
_cell_length_b 21.382(2)
_cell_length_c 10.7536(10)
_cell_measurement_reflns_used 1916
_cell_measurement_temperature 173(2)
_cell_measurement_theta_max 72.9898
_cell_measurement_theta_min 2.3841
_cell_volume 4257.8(7)
_computing_cell_refinement 'CrysAlis RED, Oxford Diffraction Ltd'
_computing_data_collection 'CrysAlis CCD, Oxford Diffraction Ltd'
_computing_data_reduction 'CrysAlis RED, Oxford Diffraction Ltd'
_computing_molecular_graphics 'Bruker SHELXTL'
_computing_publication_material 'Bruker SHELXTL'
_computing_structure_refinement 'SHELXL-97 (Sheldrick, 1997)'
_computing_structure_solution 'SHELXS-97 (Sheldrick, 1990)'
_diffrn_ambient_temperature 173(2)
_diffrn_detector_area_resol_mean 8.2556
_diffrn_measured_fraction_theta_full 0.984
_diffrn_measured_fraction_theta_max 0.971
_diffrn_measurement_device_type 'OD Xcalibur PX Ultra'
_diffrn_measurement_method 'omega scans'
_diffrn_radiation_monochromator graphite
_diffrn_radiation_source 'Enhance Ultra (Cu) X-ray Source'
_diffrn_radiation_type CuK\a
_diffrn_radiation_wavelength 1.54184
_diffrn_reflns_av_R_equivalents 0.0675
_diffrn_reflns_av_sigmaI/netI 0.0470
_diffrn_reflns_limit_h_max 24
_diffrn_reflns_limit_h_min -25
_diffrn_reflns_limit_k_max 25
_diffrn_reflns_limit_k_min -25
_diffrn_reflns_limit_l_max 8
_diffrn_reflns_limit_l_min -12
_diffrn_reflns_number 10176
_diffrn_reflns_theta_full 72.00
_diffrn_reflns_theta_max 73.15
_diffrn_reflns_theta_min 2.39
_diffrn_standards_number 0
_exptl_absorpt_coefficient_mu 9.102
_exptl_absorpt_correction_T_max 0.792
_exptl_absorpt_correction_T_min 0.375
_exptl_absorpt_correction_type analytical
_exptl_absorpt_process_details
;
CrysAlisPro, Oxford Diffraction Ltd.,
Version 1.171.34.44 (release 25-10-2010 CrysAlis171 .NET)
(compiled Oct 25 2010,18:11:34)
Analytical numeric absorption correction using a multifaceted crystal
model based on expressions derived by R.C. Clark & J.S. Reid.
(Clark, R. C. & Reid, J. S. (1995). Acta Cryst. A51, 887-897)
;
_exptl_crystal_colour Colourless
_exptl_crystal_density_diffrn 1.446
_exptl_crystal_density_method 'not measured'
_exptl_crystal_description needles
_exptl_crystal_F_000 1916
_exptl_crystal_size_max 0.25
_exptl_crystal_size_mid 0.04
_exptl_crystal_size_min 0.03
_refine_diff_density_max 0.258
_refine_diff_density_min -0.602
_refine_diff_density_rms 0.059
_refine_ls_abs_structure_details 'Flack H D (1983), Acta Cryst. A39, 876-881, 1059 Friedel pairs'
_refine_ls_abs_structure_Flack 0.05(2)
_refine_ls_extinction_method none
_refine_ls_goodness_of_fit_ref 1.065
_refine_ls_hydrogen_treatment constr
_refine_ls_matrix_type full
_refine_ls_number_parameters 243
_refine_ls_number_reflns 3982
_refine_ls_number_restraints 19
_refine_ls_restrained_S_all 1.067
_refine_ls_R_factor_all 0.1600
_refine_ls_R_factor_gt 0.0916
_refine_ls_shift/su_max 0.001
_refine_ls_shift/su_mean 0.000
_refine_ls_structure_factor_coef Fsqd
_refine_ls_weighting_details 'calc w=1/[\s^2^(Fo^2^)+(0.1836P)^2^+0.0000P] where P=(Fo^2^+2Fc^2^)/3'
_refine_ls_weighting_scheme calc
_refine_ls_wR_factor_gt 0.2924
_refine_ls_wR_factor_ref 0.3676
_reflns_number_gt 1503
_reflns_number_total 3982
_reflns_threshold_expression >2sigma(I)
_cod_data_source_file c1ob06780j.txt
_cod_data_source_block 16b
_cod_depositor_comments
;
The following automatic conversions were performed:

'_symmetry_cell_setting' value 'Hexagonal' changed to 'hexagonal'
according to /home/saulius/struct/CIF-dictionaries/cif_core.dic
dictionary named 'cif_core.dic' version 2.4.1 from 2010-06-29.

Automatic conversion script
Id: cif_fix_values 1715 2011-07-08 13:25:40Z adriana 
;
_cod_original_cell_volume 4257.7(8)
_cod_original_sg_symbol_H-M P6(1)
_cod_database_code 7152202

loop_
_symmetry_equiv_pos_as_xyz
'x, y, z'
'-y, x-y, z+1/3'
'-x+y, -x, z+2/3'
'-x, -y, z+1/2'
'y, -x+y, z+5/6'
'x-y, x, z+1/6'

loop_
_atom_site_label
_atom_site_type_symbol
_atom_site_fract_x
_atom_site_fract_y
_atom_site_fract_z
_atom_site_U_iso_or_equiv
_atom_site_adp_type
_atom_site_occupancy
_atom_site_symmetry_multiplicity
_atom_site_calc_flag
_atom_site_refinement_flags
C1 C 0.4818(11) 0.3819(10) 0.2324(19) 0.160(6) Uani 1 1 d .
H1A H 0.4887 0.4246 0.2719 0.192 Uiso 1 1 calc R
N2 N 0.4995(9) 0.3347(8) 0.2766(11) 0.157(4) Uani 1 1 d .
C3 C 0.5372(11) 0.3240(10) 0.3791(13) 0.151(5) Uani 1 1 d .
H3A H 0.5186 0.3292 0.4614 0.181 Uiso 1 1 calc R
C4 C 0.6167(13) 0.3640(12) 0.3751(13) 0.160(6) Uani 1 1 d .
C5 C 0.6637(17) 0.4395(14) 0.3793(15) 0.170(6) Uani 1 1 d .
C6 C 0.738(2) 0.4637(15) 0.380(2) 0.224(13) Uani 1 1 d .
H6A H 0.7697 0.5140 0.3915 0.268 Uiso 1 1 calc R
C7 C 0.7690(15) 0.4217(15) 0.3642(17) 0.172(7) Uani 1 1 d .
H7A H 0.8199 0.4429 0.3583 0.206 Uiso 1 1 calc R
C8 C 0.7259(12) 0.3500(18) 0.3578(17) 0.190(9) Uani 1 1 d .
H8A H 0.7462 0.3195 0.3499 0.228 Uiso 1 1 calc R
C9 C 0.6483(15) 0.3189(13) 0.3630(13) 0.166(7) Uani 1 1 d .
C10 C 0.5858(12) 0.2416(10) 0.3721(16) 0.164(6) Uani 1 1 d .
H10A H 0.5854 0.2214 0.4552 0.197 Uiso 1 1 calc R
H10B H 0.5911 0.2111 0.3085 0.197 Uiso 1 1 calc R
C11 C 0.5144(11) 0.2421(9) 0.3511(15) 0.147(5) Uani 1 1 d .
H11A H 0.4737 0.2066 0.4043 0.176 Uiso 1 1 calc R
O12 O 0.4996(8) 0.2318(7) 0.2248(10) 0.166(4) Uani 1 1 d .
C13 C 0.4839(12) 0.2822(9) 0.1895(16) 0.159(6) Uani 1 1 d .
C14 C 0.4558(10) 0.2973(7) 0.0904(16) 0.151(5) Uani 1 1 d .
O15 O 0.4253(8) 0.2715(6) -0.0180(12) 0.171(4) Uani 1 1 d .
C16 C 0.4147(14) 0.3245(12) -0.0820(19) 0.187(8) Uani 1 1 d .
H16A H 0.4545 0.3511 -0.1434 0.224 Uiso 1 1 calc R
C17 C 0.3455(14) 0.2915(14) -0.145(2) 0.194(8) Uani 1 1 d .
H17A H 0.3284 0.2406 -0.1671 0.233 Uiso 1 1 calc R
H17B H 0.3467 0.3189 -0.2197 0.233 Uiso 1 1 calc R
C18 C 0.3003(15) 0.2979(10) -0.0409(14) 0.195(9) Uani 1 1 d G
C19 C 0.2254(14) 0.2623(9) -0.034(2) 0.251(14) Uani 1 1 d G
H19A H 0.1972 0.2272 -0.0951 0.301 Uiso 1 1 calc R
C20 C 0.1917(9) 0.2781(12) 0.061(3) 0.253(15) Uani 1 1 d G
H20A H 0.1405 0.2537 0.0658 0.303 Uiso 1 1 calc R
C21 C 0.2329(13) 0.3295(14) 0.150(2) 0.266(15) Uani 1 1 d GU
H21A H 0.2099 0.3402 0.2156 0.319 Uiso 1 1 calc R
C22 C 0.3079(13) 0.3651(10) 0.1437(15) 0.218(10) Uani 1 1 d GU
C23 C 0.3415(9) 0.3493(8) 0.0481(16) 0.174(8) Uani 1 1 d G
C24 C 0.4194(12) 0.3737(11) 0.018(2) 0.171(7) Uani 1 1 d .
H24A H 0.4475 0.4257 -0.0069 0.206 Uiso 1 1 calc R
N25 N 0.4520(9) 0.3567(8) 0.1204(12) 0.159(4) Uani 1 1 d .
C26 C 0.6362(15) 0.4954(10) 0.392(2) 0.194(9) Uani 1 1 d .
H26A H 0.6767 0.5428 0.4149 0.291 Uiso 1 1 calc R
H26B H 0.5987 0.4789 0.4556 0.291 Uiso 1 1 calc R
H26C H 0.6163 0.4993 0.3117 0.291 Uiso 1 1 calc R
C27 C 0.3590(16) 0.4291(16) 0.245(4) 0.245(12) Uani 1 1 d U
H27A H 0.4045 0.4292 0.2569 0.367 Uiso 1 1 calc R
H27B H 0.3336 0.4197 0.3244 0.367 Uiso 1 1 calc R
H27C H 0.3692 0.4762 0.2128 0.367 Uiso 1 1 calc R
I1 I 0.55689(12) 0.57309(7) 0.08552(19) 0.2126(10) Uani 1 1 d .

loop_
_atom_site_aniso_label
_atom_site_aniso_U_11
_atom_site_aniso_U_22
_atom_site_aniso_U_33
_atom_site_aniso_U_23
_atom_site_aniso_U_13
_atom_site_aniso_U_12
C1 0.225(15) 0.170(12) 0.124(13) -0.003(11) 0.034(12) 0.126(13)
N2 0.218(12) 0.160(10) 0.081(8) -0.013(7) 0.010(8) 0.085(9)
C3 0.209(15) 0.191(13) 0.075(9) 0.016(8) 0.035(9) 0.116(13)
C4 0.223(18) 0.182(15) 0.067(7) -0.023(8) 0.010(9) 0.095(13)
C5 0.25(2) 0.200(19) 0.073(9) -0.025(10) -0.017(12) 0.122(17)
C6 0.35(4) 0.185(18) 0.100(14) -0.027(12) -0.02(2) 0.10(3)
C7 0.225(19) 0.185(16) 0.088(10) 0.003(11) 0.007(11) 0.091(16)
C8 0.184(16) 0.28(3) 0.077(9) 0.031(13) 0.005(10) 0.096(17)
C9 0.26(2) 0.206(17) 0.060(6) -0.019(9) -0.009(10) 0.134(18)
C10 0.231(17) 0.180(14) 0.100(10) -0.006(10) -0.015(11) 0.116(14)
C11 0.230(15) 0.168(10) 0.107(10) 0.022(8) 0.016(10) 0.148(11)
O12 0.222(10) 0.194(9) 0.092(7) 0.001(7) 0.007(7) 0.111(8)
C13 0.241(18) 0.142(10) 0.103(10) 0.008(9) -0.043(11) 0.103(12)
C14 0.222(15) 0.126(8) 0.110(12) -0.010(9) 0.018(12) 0.091(9)
O15 0.234(12) 0.154(8) 0.110(7) -0.005(7) -0.038(8) 0.087(8)
C16 0.26(2) 0.209(17) 0.094(11) 0.028(13) 0.020(14) 0.118(17)
C17 0.23(2) 0.198(17) 0.124(14) 0.014(13) -0.026(15) 0.081(16)
C18 0.26(2) 0.157(14) 0.19(2) -0.004(15) -0.02(2) 0.113(15)
C19 0.32(4) 0.25(3) 0.20(3) 0.04(3) -0.03(3) 0.16(3)
C20 0.30(3) 0.34(4) 0.23(3) 0.01(3) -0.02(3) 0.24(3)
C21 0.29(2) 0.28(2) 0.28(3) 0.032(16) -0.002(17) 0.183(18)
C22 0.240(17) 0.223(16) 0.219(19) 0.031(14) 0.003(14) 0.136(14)
C23 0.29(2) 0.145(11) 0.130(14) 0.045(11) 0.049(15) 0.139(14)
C24 0.219(17) 0.180(14) 0.139(15) 0.059(12) 0.038(13) 0.118(13)
N25 0.223(13) 0.165(10) 0.088(8) -0.017(7) -0.006(8) 0.097(10)
C26 0.30(3) 0.147(11) 0.121(13) -0.002(10) 0.015(15) 0.104(13)
C27 0.284(19) 0.252(17) 0.26(2) 0.068(15) -0.012(15) 0.179(15)
I1 0.323(2) 0.1787(11) 0.1207(9) -0.0114(8) -0.0271(11) 0.1137(13)

loop_
_atom_type_symbol
_atom_type_description
_atom_type_scat_dispersion_real
_atom_type_scat_dispersion_imag
_atom_type_scat_source
C C 0.0181 0.0091 'International Tables Vol C Tables 4.2.6.8 and 6.1.1.4'
H H 0.0000 0.0000 'International Tables Vol C Tables 4.2.6.8 and 6.1.1.4'
N N 0.0311 0.0180 'International Tables Vol C Tables 4.2.6.8 and 6.1.1.4'
O O 0.0492 0.0322 'International Tables Vol C Tables 4.2.6.8 and 6.1.1.4'
I I -0.3257 6.8362 'International Tables Vol C Tables 4.2.6.8 and 6.1.1.4'

loop_
_geom_angle_atom_site_label_1
_geom_angle_atom_site_label_2
_geom_angle_atom_site_label_3
_geom_angle
N2 C1 N25 105.9(14)
C1 N2 C13 109.4(15)
C1 N2 C3 141.5(16)
C13 N2 C3 108.5(15)
N2 C3 C4 117.3(14)
N2 C3 C11 98.1(14)
C4 C3 C11 105.3(14)
C5 C4 C9 118(2)
C5 C4 C3 128(2)
C9 C4 C3 114.0(19)
C6 C5 C4 117(2)
C6 C5 C26 120(3)
C4 C5 C26 123(2)
C7 C6 C5 126(3)
C8 C7 C6 119(3)
C7 C8 C9 120(3)
C4 C9 C8 121(2)
C4 C9 C10 106(2)
C8 C9 C10 133(2)
C9 C10 C11 108.4(15)
O12 C11 C10 106.9(13)
O12 C11 C3 106.2(11)
C10 C11 C3 102.6(16)
C13 O12 C11 106.3(12)
O12 C13 C14 138.1(15)
O12 C13 N2 114.3(14)
C14 C13 N2 107.6(14)
O15 C14 C13 142.4(13)
O15 C14 N25 110.8(16)
C13 C14 N25 106.3(15)
C14 O15 C16 109.5(13)
O15 C16 C17 111.4(19)
O15 C16 C24 103.5(15)
C17 C16 C24 112(2)
C16 C17 C18 99(2)
C19 C18 C23 120.0
C19 C18 C17 126.6(19)
C23 C18 C17 113.2(19)
C20 C19 C18 120.0
C19 C20 C21 120.0
C22 C21 C20 120.0
C23 C22 C21 120.0
C23 C22 C27 118.5(18)
C21 C22 C27 121.5(18)
C22 C23 C18 120.0
C22 C23 C24 133.6(18)
C18 C23 C24 106.3(18)
N25 C24 C16 104.2(15)
N25 C24 C23 109.7(15)
C16 C24 C23 104(2)
C1 N25 C14 110.6(15)
C1 N25 C24 140.8(16)
C14 N25 C24 108.6(15)

loop_
_geom_bond_atom_site_label_1
_geom_bond_atom_site_label_2
_geom_bond_distance
C1 N2 1.33(2)
C1 N25 1.34(3)
N2 C13 1.37(2)
N2 C3 1.45(2)
C3 C4 1.47(3)
C3 C11 1.59(2)
C4 C5 1.41(3)
C4 C9 1.43(3)
C5 C6 1.40(4)
C5 C26 1.58(3)
C6 C7 1.37(4)
C7 C8 1.34(3)
C8 C9 1.45(3)
C9 C10 1.52(3)
C10 C11 1.55(3)
C11 O12 1.39(2)
O12 C13 1.334(19)
C13 C14 1.34(3)
C14 O15 1.31(2)
C14 N25 1.351(19)
O15 C16 1.43(2)
C16 C17 1.45(3)
C16 C24 1.47(3)
C17 C18 1.53(3)
C18 C19 1.3900
C18 C23 1.3900
C19 C20 1.3900
C20 C21 1.3900
C21 C22 1.3900
C22 C23 1.3900
C22 C27 1.66(4)
C23 C24 1.51(3)
C24 N25 1.44(2)
